data_4515759
loop_
_publ_author_name
'Xu, Yali'
'Chang, Fenzhen'
'Cao, Weidi'
'Liu, Xiaohua'
'Feng, Xiaoming'

_publ_section_title
;
 Catalytic Asymmetric Chemodivergent C2 Alkylation and [3 +
 2]-Cycloaddition of 3-Methylindoles with Aziridines
;
_journal_issue 11
_journal_name_full 'ACS Catalysis'
_journal_page_first 10261
_journal_paper_doi 10.1021/acscatal.8b02880
_journal_volume 8
_journal_year 2018
_chemical_absolute_configuration syn
_chemical_formula_sum 'C58 H94 F9 Ho N4 O22 S3'
_chemical_formula_weight 1631.48
_space_group_crystal_system monoclinic
_space_group_IT_number 4
_space_group_name_Hall 'P 2yb'
_space_group_name_H-M_alt 'P 1 21 1'
_atom_sites_solution_hydrogens mixed
_audit_creation_method SHELXL-2016/6
_audit_update_record
;
2018-09-07 deposited with the CCDC.
2018-09-20 downloaded from the CCDC.
;
_cell_angle_alpha 90
_cell_angle_beta 102.410(10)
_cell_angle_gamma 90
_cell_formula_units_Z 2
_cell_length_a 12.992(3)
_cell_length_b 16.505(5)
_cell_length_c 17.872(5)
_cell_measurement_reflns_used 9970
_cell_measurement_temperature 150(2)
_cell_measurement_theta_max 68.39
_cell_measurement_theta_min 2.53
_cell_volume 3742.8(18)
_computing_cell_refinement 'Bruker SAINT'
_computing_data_collection 'Bruker APEX2'
_computing_data_reduction 'Bruker SAINT'
_computing_molecular_graphics 'Bruker SHELXTL'
_computing_publication_material 'Bruker SHELXTL'
_computing_structure_refinement 'SHELXL-2016/6 (Sheldrick, 2016)'
_computing_structure_solution 'SHELXT 2014/5 (Sheldrick, 2014)'
_diffrn_ambient_temperature 150(2)
_diffrn_measured_fraction_theta_full 0.996
_diffrn_measured_fraction_theta_max 0.995
_diffrn_measurement_device_type 'Bruker D8 Venture Photon II'
_diffrn_radiation_type CuK\a
_diffrn_radiation_wavelength 1.54178
_diffrn_reflns_av_R_equivalents 0.0471
_diffrn_reflns_av_unetI/netI 0.0622
_diffrn_reflns_Laue_measured_fraction_full 0.996
_diffrn_reflns_Laue_measured_fraction_max 0.995
_diffrn_reflns_limit_h_max 15
_diffrn_reflns_limit_h_min -14
_diffrn_reflns_limit_k_max 19
_diffrn_reflns_limit_k_min -19
_diffrn_reflns_limit_l_max 21
_diffrn_reflns_limit_l_min -21
_diffrn_reflns_number 35321
_diffrn_reflns_point_group_measured_fraction_full 0.963
_diffrn_reflns_point_group_measured_fraction_max 0.960
_diffrn_reflns_theta_full 67.679
_diffrn_reflns_theta_max 68.261
_diffrn_reflns_theta_min 3.483
_exptl_absorpt_coefficient_mu 3.567
_exptl_absorpt_correction_T_max 0.7531
_exptl_absorpt_correction_T_min 0.2267
_exptl_absorpt_correction_type multi-scan
_exptl_crystal_colour colourless
_exptl_crystal_density_diffrn 1.448
_exptl_crystal_description block
_exptl_crystal_F_000 1684
_exptl_crystal_size_max 0.300
_exptl_crystal_size_mid 0.200
_exptl_crystal_size_min 0.010
_refine_diff_density_max 1.081
_refine_diff_density_min -0.437
_refine_diff_density_rms 0.069
_refine_ls_abs_structure_details
;
 Flack x determined using 5556 quotients [(I+)-(I-)]/[(I+)+(I-)]
 (Parsons, Flack and Wagner, Acta Cryst. B69 (2013) 249-259).
;
_refine_ls_abs_structure_Flack 0.061(4)
_refine_ls_extinction_method none
_refine_ls_goodness_of_fit_ref 1.042
_refine_ls_hydrogen_treatment mixed
_refine_ls_matrix_type full
_refine_ls_number_parameters 936
_refine_ls_number_reflns 13188
_refine_ls_number_restraints 5
_refine_ls_restrained_S_all 1.042
_refine_ls_R_factor_all 0.0368
_refine_ls_R_factor_gt 0.0354
_refine_ls_shift/su_max 0.011
_refine_ls_shift/su_mean 0.000
_refine_ls_structure_factor_coef Fsqd
_refine_ls_weighting_details 'w=1/[\s^2^(Fo^2^)+(0.0533P)^2^+0.1638P] where P=(Fo^2^+2Fc^2^)/3'
_refine_ls_weighting_scheme calc
_refine_ls_wR_factor_gt 0.0923
_refine_ls_wR_factor_ref 0.0933
_reflns_Friedel_coverage 0.860
_reflns_Friedel_fraction_full 0.927
_reflns_Friedel_fraction_max 0.923
_reflns_number_gt 12712
_reflns_number_total 13188
_reflns_threshold_expression 'I > 2\s(I)'
_cod_data_source_file cs8b02880_si_005.cif
_cod_data_source_block cu_20180726XYL_2_0m_b
_cod_depositor_comments
;
The following automatic conversions were performed:

data item '_exptl_absorpt_correction_type' value 'Multi-Scan' was
changed to 'multi-scan' in accordance with the
/home/data/users/saulius/crontab/automatic-downloads/current/ACS/lib/dictionaries/cif_core.dic
dictionary named 'cif_core.dic' version 2.4.2 last updated on
2011-04-26.

Automatic conversion script
Id: cif_fix_values 6909 2019-04-08 15:41:33Z antanas 
;
_cod_original_cell_volume 3742.9(18)
_cod_original_sg_symbol_H-M 'P 21'
_cod_database_code 4515759
_shelx_shelxl_version_number 2016/6
_shelx_space_group_comment
;
The symmetry employed for this shelxl refinement is uniquely defined
by the following loop, which should always be used as a source of
symmetry information in preference to the above space-group names.
They are only intended as comments.
;
_shelx_estimated_absorpt_t_min 0.414
_shelx_estimated_absorpt_t_max 0.965

loop_
_space_group_symop_operation_xyz
'x, y, z'
'-x, y+1/2, -z'

loop_
_atom_site_label
_atom_site_type_symbol
_atom_site_fract_x
_atom_site_fract_y
_atom_site_fract_z
_atom_site_U_iso_or_equiv
_atom_site_adp_type
_atom_site_occupancy
_atom_site_site_symmetry_order
_atom_site_calc_flag
_atom_site_refinement_flags_posn
_atom_site_refinement_flags_adp
_atom_site_refinement_flags_occupancy
_atom_site_disorder_assembly
_atom_site_disorder_group
Ho1 Ho 0.28726(2) 0.58809(2) 0.72626(2) 0.01723(9) Uani 1 1 d . . . . .
H1 H 0.302(5) 0.761(4) 0.777(4) 0.038(16) Uiso 1 1 d . . . . .
S1 S 0.38978(15) 0.80884(10) 0.93329(8) 0.0554(4) Uani 1 1 d . . . . .
F1 F 0.1887(4) 0.6130(4) 0.2863(3) 0.0931(18) Uani 1 1 d . . . . .
O1 O 0.2244(2) 0.47224(19) 0.78199(17) 0.0256(6) Uani 1 1 d . . . . .
N1 N 0.2193(3) 0.5494(2) 0.53786(19) 0.0200(7) Uani 1 1 d . . . . .
C1 C 0.3247(5) 0.9313(3) 0.6544(4) 0.0473(13) Uani 1 1 d . . . . .
H1A H 0.357524 0.983150 0.646243 0.071 Uiso 1 1 calc R U . . .
H1B H 0.357217 0.910277 0.705263 0.071 Uiso 1 1 calc R U . . .
H1C H 0.249134 0.939438 0.650904 0.071 Uiso 1 1 calc R U . . .
S2 S -0.01020(9) 0.80371(7) 0.64912(8) 0.0371(3) Uani 1 1 d . . . . .
H2 H 0.070(4) 0.635(3) 0.714(3) 0.012(12) Uiso 1 1 d . . . . .
F2 F 0.2911(5) 0.5497(4) 0.2283(3) 0.093(2) Uani 1 1 d . . . . .
O2 O 0.3703(2) 0.65380(17) 0.63520(15) 0.0232(6) Uani 1 1 d . . . . .
N2 N 0.3685(3) 0.39974(19) 0.69880(19) 0.0195(6) Uani 1 1 d . . . . .
C2 C 0.2941(6) 0.9044(4) 0.5131(4) 0.0598(17) Uani 1 1 d . . . . .
H2A H 0.297658 0.862799 0.474689 0.090 Uiso 1 1 calc R U . . .
H2B H 0.334309 0.952124 0.503569 0.090 Uiso 1 1 calc R U . . .
H2C H 0.220386 0.919782 0.509935 0.090 Uiso 1 1 calc R U . . .
S3 S 0.38783(13) 0.64577(7) 0.33655(7) 0.0437(3) Uani 1 1 d . . . . .
F3 F 0.2603(6) 0.6757(4) 0.2053(3) 0.0957(18) Uani 1 1 d . . . . .
O3 O 0.3870(2) 0.48217(15) 0.70677(16) 0.0194(5) Uani 1 1 d . . . . .
N3 N 0.3950(3) 0.7210(2) 0.53087(19) 0.0219(7) Uani 1 1 d . . . . .
H3 H 0.375351 0.725322 0.480750 0.026 Uiso 1 1 calc R U . . .
C3 C 0.3409(4) 0.8709(3) 0.5934(3) 0.0330(10) Uani 1 1 d . . . . .
H3A H 0.300447 0.820870 0.600138 0.040 Uiso 1 1 calc R U . . .
F4 F -0.1141(5) 0.8555(6) 0.7486(4) 0.128(3) Uani 1 1 d . . . . .
O4 O 0.1947(2) 0.55504(17) 0.60961(15) 0.0197(5) Uani 1 1 d . . . . .
N4 N 0.2003(3) 0.3493(2) 0.8309(2) 0.0296(8) Uani 1 1 d . . . . .
H4 H 0.223751 0.299187 0.837573 0.035 Uiso 1 1 calc R U . . .
C4 C 0.4805(3) 0.7718(2) 0.5697(2) 0.0228(8) Uani 1 1 d . . . . .
C5 C 0.4549(4) 0.8460(3) 0.5992(2) 0.0250(8) Uani 1 1 d . . . . .
O5 O 0.2690(6) 0.1862(3) 0.8192(4) 0.0825(18) Uani 1 1 d . . . . .
F5 F 0.0536(6) 0.8497(7) 0.7888(4) 0.148(4) Uani 1 1 d . . . . .
C6 C 0.5383(4) 0.8965(3) 0.6334(3) 0.0330(10) Uani 1 1 d . . . . .
H6 H 0.523694 0.947487 0.653523 0.040 Uiso 1 1 calc R U . . .
F6 F -0.0083(8) 0.9455(4) 0.7090(6) 0.161(4) Uani 1 1 d . . . . .
O6 O 0.3682(6) 0.0774(3) 0.8409(4) 0.087(2) Uani 1 1 d . . . . .
O7 O -0.0415(3) 0.6315(3) 0.9517(2) 0.0572(11) Uani 1 1 d . . . . .
F7 F 0.1955(5) 0.7618(3) 0.9282(4) 0.0943(17) Uani 1 1 d . . . . .
C7 C 0.6413(4) 0.8731(3) 0.6382(3) 0.0345(10) Uani 1 1 d . . . . .
H7 H 0.696923 0.908366 0.661238 0.041 Uiso 1 1 calc R U . . .
C8 C 0.6647(4) 0.7986(3) 0.6097(3) 0.0323(10) Uani 1 1 d . . . . .
H8 H 0.736157 0.783223 0.613807 0.039 Uiso 1 1 calc R U . . .
O8 O 0.0659(3) 0.5992(3) 0.8745(2) 0.0505(10) Uani 1 1 d . . . . .
F8 F 0.2801(8) 0.7959(5) 1.0392(4) 0.133(3) Uani 1 1 d . . . . .
C9 C 0.5841(4) 0.7461(2) 0.5751(3) 0.0261(8) Uani 1 1 d . . . . .
H9 H 0.323(5) 0.635(4) 0.887(3) 0.022(14) Uiso 1 1 d . . . . .
O9 O 0.4574(2) 0.6221(2) 0.79803(17) 0.0275(6) Uani 1 1 d . . . . .
F9 F 0.2207(8) 0.8876(4) 0.9542(5) 0.129(3) Uani 1 1 d . . . . .
C10 C 0.6746(5) 0.6737(3) 0.4832(3) 0.0464(13) Uani 1 1 d . . . . .
H10A H 0.689733 0.620170 0.464426 0.070 Uiso 1 1 calc R U . . .
H10B H 0.740890 0.701891 0.504094 0.070 Uiso 1 1 calc R U . . .
H10C H 0.633208 0.705347 0.440763 0.070 Uiso 1 1 calc R U . . .
O10 O 0.6139(3) 0.6488(2) 0.87272(19) 0.0393(8) Uani 1 1 d . . . . .
C11 C 0.6120(4) 0.6640(3) 0.5458(3) 0.0318(9) Uani 1 1 d . . . . .
H11 H 0.544988 0.634692 0.523591 0.038 Uiso 1 1 calc R U . . .
O11 O 0.1056(2) 0.6014(2) 0.72812(19) 0.0274(7) Uani 1 1 d . . . . .
H11A H 0.0973(8) 0.601(4) 0.779(4) 0.041 Uiso 1 1 calc R U . . .
C12 C 0.6743(7) 0.6135(4) 0.6112(4) 0.0607(19) Uani 1 1 d . . . . .
H12A H 0.689471 0.560248 0.591841 0.091 Uiso 1 1 calc R U . . .
H12B H 0.633032 0.606612 0.650692 0.091 Uiso 1 1 calc R U . . .
H12C H 0.740685 0.641064 0.633394 0.091 Uiso 1 1 calc R U . . .
O12 O 0.2877(3) 0.6075(2) 0.86121(19) 0.0332(8) Uani 1 1 d . . . . .
H12 H 0.221(6) 0.604(4) 0.8684(9) 0.050 Uiso 1 1 calc R U . . .
C13 C 0.3444(3) 0.6685(2) 0.5657(2) 0.0185(7) Uani 1 1 d . . . . .
O13 O 0.2624(3) 0.73188(19) 0.73540(19) 0.0298(6) Uani 1 1 d D . . . .
H13 H 0.206(4) 0.7471(8) 0.701(3) 0.045 Uiso 1 1 calc DR U . . .
C15 C 0.1470(4) 0.6777(3) 0.4963(3) 0.0280(9) Uani 1 1 d . . . . .
H15A H 0.151601 0.727589 0.466491 0.034 Uiso 1 1 calc R U . . .
H15B H 0.125823 0.692003 0.544665 0.034 Uiso 1 1 calc R U . . .
O15 O -0.0883(3) 0.8363(3) 0.5879(3) 0.0597(12) Uani 1 1 d . . . . .
C14 C 0.2503(3) 0.6305(2) 0.5114(2) 0.0204(8) Uani 1 1 d . . . . .
H14 H 0.270452 0.622171 0.460956 0.024 Uiso 1 1 calc R U . . .
O14 O -0.0336(3) 0.7240(3) 0.6718(3) 0.0522(10) Uani 1 1 d . . . . .
C16 C 0.0708(4) 0.6153(3) 0.4493(3) 0.0293(9) Uani 1 1 d . . . . .
H16 H 0.069248 0.621570 0.393441 0.035 Uiso 1 1 calc R U . . .
O16 O 0.0974(3) 0.8146(3) 0.6416(3) 0.0570(11) Uani 1 1 d . . . . .
C17 C 0.1160(4) 0.5307(3) 0.4779(2) 0.0244(8) Uani 1 1 d . . . . .
H17 H 0.131855 0.498354 0.434390 0.029 Uiso 1 1 calc R U . . .
O17 O 0.3577(5) 0.8303(3) 0.8541(3) 0.0660(13) Uani 1 1 d . . . . .
C19 C -0.0405(4) 0.5573(3) 0.5285(3) 0.0342(10) Uani 1 1 d . . . . .
H19A H -0.112213 0.536870 0.528240 0.041 Uiso 1 1 calc R U . . .
H19B H -0.010956 0.582255 0.578932 0.041 Uiso 1 1 calc R U . . .
O19 O 0.3927(4) 0.5791(2) 0.3888(2) 0.0562(11) Uani 1 1 d . . . . .
C18 C 0.0309(4) 0.4892(3) 0.5108(3) 0.0299(9) Uani 1 1 d . . . . .
H18A H 0.062599 0.459073 0.558034 0.036 Uiso 1 1 calc R U . . .
H18B H -0.009788 0.450792 0.473191 0.036 Uiso 1 1 calc R U . . .
O18 O 0.4176(4) 0.7254(3) 0.9462(3) 0.0657(13) Uani 1 1 d . . . . .
C20 C -0.0420(4) 0.6176(3) 0.4635(3) 0.0393(11) Uani 1 1 d . . . . .
H20A H -0.059835 0.672704 0.478632 0.047 Uiso 1 1 calc R U . . .
H20B H -0.093926 0.601214 0.416920 0.047 Uiso 1 1 calc R U . . .
O20 O 0.3549(5) 0.7210(2) 0.3659(2) 0.0610(14) Uani 1 1 d . . . . .
C21 C 0.3074(3) 0.4905(2) 0.5357(2) 0.0222(8) Uani 1 1 d . . . . .
H21A H 0.371085 0.509600 0.572371 0.027 Uiso 1 1 calc R U . . .
H21B H 0.323015 0.492697 0.483942 0.027 Uiso 1 1 calc R U . . .
O21 O 0.4736(5) 0.6538(3) 0.2988(2) 0.0653(13) Uani 1 1 d . . . . .
C23 C 0.2765(3) 0.3803(2) 0.6339(2) 0.0234(8) Uani 1 1 d . . . . .
H23A H 0.213455 0.408468 0.643632 0.028 Uiso 1 1 calc R U . . .
H23B H 0.262671 0.321339 0.634796 0.028 Uiso 1 1 calc R U . . .
C22 C 0.2893(4) 0.4027(2) 0.5540(2) 0.0257(8) Uani 1 1 d . . . . .
H22A H 0.349170 0.370975 0.543304 0.031 Uiso 1 1 calc R U . . .
H22B H 0.225285 0.384212 0.517313 0.031 Uiso 1 1 calc R U . . .
O22 O 0.4556(7) 0.8661(4) 0.9803(3) 0.096(2) Uani 1 1 d . . . . .
C25 C 0.4528(4) 0.3738(3) 0.8279(3) 0.0288(9) Uani 1 1 d . . . . .
H25A H 0.456828 0.340067 0.874204 0.035 Uiso 1 1 calc R U . . .
H25B H 0.466603 0.431074 0.843289 0.035 Uiso 1 1 calc R U . . .
C24 C 0.3479(3) 0.3642(2) 0.7726(2) 0.0233(8) Uani 1 1 d . . . . .
H24 H 0.334253 0.304943 0.764248 0.028 Uiso 1 1 calc R U . . .
C26 C 0.5298(4) 0.3436(3) 0.7792(3) 0.0339(10) Uani 1 1 d . . . . .
H26 H 0.542320 0.284274 0.788570 0.041 Uiso 1 1 calc R U . . .
C28 C 0.5474(4) 0.4066(3) 0.6580(3) 0.0364(11) Uani 1 1 d . . . . .
H28A H 0.508501 0.447822 0.622624 0.044 Uiso 1 1 calc R U . . .
H28B H 0.588524 0.372013 0.629864 0.044 Uiso 1 1 calc R U . . .
C27 C 0.4733(3) 0.3565(3) 0.6943(3) 0.0265(9) Uani 1 1 d . . . . .
H27 H 0.458562 0.303217 0.667495 0.032 Uiso 1 1 calc R U . . .
C29 C 0.6218(5) 0.4480(4) 0.7312(4) 0.0538(14) Uani 1 1 d . . . . .
H29A H 0.690837 0.463088 0.720233 0.065 Uiso 1 1 calc R U . . .
H29B H 0.588266 0.497056 0.747206 0.065 Uiso 1 1 calc R U . . .
C30 C 0.6337(5) 0.3856(5) 0.7895(4) 0.0593(17) Uani 1 1 d . . . . .
H30A H 0.653375 0.409998 0.841199 0.071 Uiso 1 1 calc R U . . .
H30B H 0.689426 0.346781 0.783340 0.071 Uiso 1 1 calc R U . . .
C31 C 0.2519(3) 0.4014(2) 0.7947(2) 0.0227(8) Uani 1 1 d . . . . .
C32 C 0.1089(4) 0.3709(3) 0.8593(3) 0.0300(9) Uani 1 1 d . . . . .
C33 C 0.0050(12) 0.2778(7) 0.7020(7) 0.104(4) Uani 1 1 d . . . . .
H33A H 0.016979 0.271758 0.650022 0.156 Uiso 1 1 calc R U . . .
H33B H -0.062097 0.252244 0.705057 0.156 Uiso 1 1 calc R U . . .
H33C H 0.062459 0.251715 0.738570 0.156 Uiso 1 1 calc R U . . .
C34 C 0.0012(5) 0.3672(4) 0.7213(4) 0.0514(14) Uani 1 1 d . . . . .
H34 H 0.064642 0.392533 0.707678 0.062 Uiso 1 1 calc R U . . .
C35 C -0.0951(7) 0.4090(7) 0.6714(5) 0.079(3) Uani 1 1 d . . . . .
H35A H -0.091536 0.404598 0.617340 0.119 Uiso 1 1 calc R U . . .
H35B H -0.095706 0.466296 0.685702 0.119 Uiso 1 1 calc R U . . .
H35C H -0.159632 0.382805 0.679334 0.119 Uiso 1 1 calc R U . . .
C36 C 0.0116(4) 0.3808(3) 0.8076(3) 0.0357(10) Uani 1 1 d . . . . .
C37 C -0.0753(4) 0.4010(4) 0.8378(4) 0.0520(15) Uani 1 1 d . . . . .
H37 H -0.141831 0.409204 0.804253 0.062 Uiso 1 1 calc R U . . .
C38 C -0.0660(5) 0.4092(5) 0.9158(4) 0.0572(17) Uani 1 1 d . . . . .
H38 H -0.126152 0.423048 0.935381 0.069 Uiso 1 1 calc R U . . .
C39 C 0.0294(6) 0.3976(5) 0.9652(4) 0.0585(17) Uani 1 1 d . . . . .
H39 H 0.033901 0.402670 1.018772 0.070 Uiso 1 1 calc R U . . .
C40 C 0.1200(5) 0.3786(4) 0.9386(3) 0.0432(12) Uani 1 1 d . . . . .
C42 C 0.5501(12) 0.0734(11) 0.9034(8) 0.136(6) Uani 1 1 d . . . . .
H42A H 0.560422 0.036775 0.862474 0.204 Uiso 1 1 calc R U . . .
H42B H 0.534813 0.041621 0.946038 0.204 Uiso 1 1 calc R U . . .
H42C H 0.614293 0.105310 0.921382 0.204 Uiso 1 1 calc R U . . .
C43 C 0.4612(9) 0.1283(6) 0.8738(6) 0.090(3) Uani 1 1 d . . . . .
H43A H 0.478454 0.164265 0.833898 0.108 Uiso 1 1 calc R U . . .
H43B H 0.446071 0.162399 0.915736 0.108 Uiso 1 1 calc R U . . .
C44 C 0.2783(9) 0.1142(4) 0.8157(4) 0.071(2) Uani 1 1 d . . . . .
C45 C 0.1916(13) 0.0566(7) 0.7855(7) 0.116(5) Uani 1 1 d . . . . .
H45A H 0.165587 0.066094 0.730607 0.173 Uiso 1 1 calc R U . . .
H45B H 0.134110 0.064738 0.812391 0.173 Uiso 1 1 calc R U . . .
H45C H 0.217875 0.000931 0.793716 0.173 Uiso 1 1 calc R U . . .
C46 C -0.0011(10) 0.6348(14) 1.0862(5) 0.159(9) Uani 1 1 d . . . . .
H46A H -0.064174 0.668921 1.073133 0.239 Uiso 1 1 calc R U . . .
H46B H 0.050044 0.660086 1.128064 0.239 Uiso 1 1 calc R U . . .
H46C H -0.020501 0.581280 1.102449 0.239 Uiso 1 1 calc R U . . .
C47 C 0.0466(6) 0.6261(7) 1.0178(4) 0.073(2) Uani 1 1 d . . . . .
H47A H 0.098329 0.669816 1.016430 0.087 Uiso 1 1 calc R U . . .
H47B H 0.082749 0.573149 1.018592 0.087 Uiso 1 1 calc R U . . .
C48 C -0.0207(5) 0.6176(4) 0.8835(3) 0.0456(13) Uani 1 1 d . . . . .
C49 C -0.1161(6) 0.6249(5) 0.8207(4) 0.0603(17) Uani 1 1 d . . . . .
H49A H -0.136299 0.682079 0.813584 0.090 Uiso 1 1 calc R U . . .
H49B H -0.174056 0.594076 0.834037 0.090 Uiso 1 1 calc R U . . .
H49C H -0.100742 0.603501 0.773152 0.090 Uiso 1 1 calc R U . . .
C50 C 0.2754(7) 0.6208(5) 0.2596(4) 0.0609(18) Uani 1 1 d . . . . .
C51 C 0.2648(11) 0.8137(5) 0.9648(6) 0.091(3) Uani 1 1 d . . . . .
C52 C -0.0196(8) 0.8644(8) 0.7300(6) 0.101(4) Uani 1 1 d . . . . .
C53 C 0.5514(5) 0.7417(4) 0.7742(3) 0.0451(13) Uani 1 1 d . . . . .
H53A H 0.509473 0.739619 0.721607 0.068 Uiso 1 1 calc R U . . .
H53B H 0.626091 0.747516 0.773138 0.068 Uiso 1 1 calc R U . . .
H53C H 0.528856 0.788011 0.801000 0.068 Uiso 1 1 calc R U . . .
C54 C 0.5356(4) 0.6657(3) 0.8148(2) 0.0312(9) Uani 1 1 d . . . . .
C55 C 0.6004(4) 0.5803(5) 0.9212(3) 0.0455(12) Uani 1 1 d . . . . .
H55A H 0.588777 0.530048 0.890218 0.055 Uiso 1 1 calc R U . . .
H55B H 0.538362 0.589211 0.943993 0.055 Uiso 1 1 calc R U . . .
C56 C 0.6969(5) 0.5721(6) 0.9827(4) 0.065(2) Uani 1 1 d . . . . .
H56A H 0.757339 0.560187 0.959829 0.097 Uiso 1 1 calc R U . . .
H56B H 0.687431 0.527822 1.017181 0.097 Uiso 1 1 calc R U . . .
H56C H 0.709586 0.622789 1.011752 0.097 Uiso 1 1 calc R U . . .
C41 C 0.239(2) 0.3764(11) 0.9964(17) 0.037(5) Uani 0.512(17) 1 d D U P A 1
H41 H 0.291332 0.400464 0.969621 0.045 Uiso 0.512(17) 1 calc R U P A 1
C57 C 0.2605(12) 0.2859(8) 1.0090(7) 0.058(4) Uani 0.512(17) 1 d D U P A 1
H57A H 0.336706 0.277005 1.024719 0.087 Uiso 0.512(17) 1 calc R U P A 1
H57B H 0.232944 0.256505 0.961259 0.087 Uiso 0.512(17) 1 calc R U P A 1
H57C H 0.226031 0.266038 1.049155 0.087 Uiso 0.512(17) 1 calc R U P A 1
C58 C 0.2422(15) 0.4214(10) 1.0714(8) 0.070(5) Uani 0.512(17) 1 d D U P A 1
H58A H 0.311033 0.412824 1.105745 0.105 Uiso 0.512(17) 1 calc R U P A 1
H58B H 0.186564 0.400869 1.095613 0.105 Uiso 0.512(17) 1 calc R U P A 1
H58C H 0.231509 0.479423 1.060957 0.105 Uiso 0.512(17) 1 calc R U P A 1
C41A C 0.215(2) 0.3568(19) 0.988(2) 0.044(6) Uani 0.488(17) 1 d . . P A 2
H41A H 0.248542 0.314956 0.960428 0.052 Uiso 0.488(17) 1 calc R U P A 2
C57A C 0.2058(15) 0.3202(12) 1.0642(9) 0.074(5) Uani 0.488(17) 1 d . . P A 2
H57D H 0.276253 0.306390 1.093782 0.111 Uiso 0.488(17) 1 calc R U P A 2
H57E H 0.162461 0.271123 1.055264 0.111 Uiso 0.488(17) 1 calc R U P A 2
H57F H 0.172971 0.359514 1.092948 0.111 Uiso 0.488(17) 1 calc R U P A 2
C58A C 0.2854(12) 0.4285(15) 0.9985(9) 0.069(5) Uani 0.488(17) 1 d . . P A 2
H58D H 0.303984 0.442256 0.949779 0.104 Uiso 0.488(17) 1 calc R U P A 2
H58E H 0.349594 0.415988 1.036787 0.104 Uiso 0.488(17) 1 calc R U P A 2
H58F H 0.249205 0.474441 1.016201 0.104 Uiso 0.488(17) 1 calc R U P A 2

loop_
_atom_site_aniso_label
_atom_site_aniso_U_11
_atom_site_aniso_U_22
_atom_site_aniso_U_33
_atom_site_aniso_U_23
_atom_site_aniso_U_13
_atom_site_aniso_U_12
Ho1 0.01715(13) 0.01705(13) 0.01760(13) -0.00092(11) 0.00400(9) -0.00050(12)
S1 0.0689(10) 0.0563(8) 0.0390(7) -0.0230(6) 0.0075(7) -0.0163(8)
F1 0.078(3) 0.121(5) 0.088(3) -0.025(3) 0.035(3) -0.019(3)
O1 0.0260(14) 0.0186(13) 0.0362(16) 0.0052(11) 0.0151(13) 0.0003(11)
N1 0.0213(17) 0.0215(16) 0.0180(15) -0.0007(12) 0.0058(13) 0.0000(13)
C1 0.048(3) 0.036(3) 0.062(3) -0.012(2) 0.023(3) 0.002(2)
S2 0.0246(5) 0.0327(6) 0.0505(7) 0.0147(5) 0.0006(5) 0.0036(4)
F2 0.126(5) 0.082(3) 0.080(3) -0.051(3) 0.046(3) -0.047(3)
O2 0.0260(14) 0.0246(13) 0.0185(13) -0.0006(11) 0.0037(11) -0.0062(12)
N2 0.0201(16) 0.0136(14) 0.0245(16) 0.0000(12) 0.0042(13) 0.0015(12)
C2 0.063(4) 0.059(4) 0.054(3) 0.014(3) 0.006(3) 0.032(3)
S3 0.0814(10) 0.0255(5) 0.0282(5) -0.0011(4) 0.0206(6) -0.0089(6)
F3 0.128(5) 0.101(4) 0.046(2) 0.002(2) -0.010(3) -0.016(4)
O3 0.0204(13) 0.0123(11) 0.0265(13) -0.0010(10) 0.0071(11) 0.0014(10)
N3 0.0246(17) 0.0196(15) 0.0212(15) 0.0012(12) 0.0045(13) -0.0038(13)
C3 0.036(2) 0.024(2) 0.041(2) -0.0005(18) 0.013(2) 0.0056(19)
F4 0.081(4) 0.201(8) 0.102(4) -0.059(5) 0.018(3) 0.050(5)
O4 0.0203(13) 0.0233(11) 0.0159(12) -0.0018(10) 0.0046(10) -0.0041(10)
N4 0.032(2) 0.0217(16) 0.038(2) 0.0111(15) 0.0140(16) 0.0014(15)
C4 0.027(2) 0.0198(17) 0.0235(18) 0.0039(15) 0.0086(16) -0.0055(16)
C5 0.028(2) 0.0199(18) 0.029(2) 0.0020(15) 0.0084(17) -0.0023(17)
O5 0.126(5) 0.035(2) 0.099(4) 0.012(2) 0.052(4) 0.020(3)
F5 0.103(5) 0.240(10) 0.079(4) -0.067(5) -0.030(4) 0.053(6)
C6 0.040(3) 0.022(2) 0.038(2) -0.0066(18) 0.010(2) -0.0100(19)
F6 0.149(7) 0.071(4) 0.232(10) -0.076(5) -0.030(7) 0.017(4)
O6 0.145(6) 0.040(3) 0.098(4) 0.025(3) 0.075(4) 0.031(3)
O7 0.042(2) 0.093(3) 0.041(2) 0.000(2) 0.0191(18) 0.009(2)
F7 0.082(3) 0.070(3) 0.147(5) -0.021(3) 0.059(4) -0.009(3)
C7 0.035(2) 0.029(2) 0.039(2) -0.0031(19) 0.007(2) -0.0153(19)
C8 0.026(2) 0.034(2) 0.038(2) 0.0031(19) 0.0092(19) -0.0058(19)
O8 0.0425(19) 0.070(3) 0.0454(18) 0.000(2) 0.0246(16) -0.001(2)
F8 0.225(9) 0.120(5) 0.081(4) -0.022(4) 0.093(5) -0.010(6)
C9 0.030(2) 0.0202(18) 0.031(2) 0.0020(16) 0.0116(17) -0.0038(17)
O9 0.0205(14) 0.0329(14) 0.0265(14) -0.0054(12) -0.0006(11) -0.0051(12)
F9 0.180(7) 0.063(3) 0.170(7) -0.018(4) 0.095(6) 0.029(4)
C10 0.058(3) 0.039(3) 0.050(3) 0.002(2) 0.028(3) 0.008(3)
O10 0.0294(17) 0.055(2) 0.0293(16) -0.0001(15) -0.0026(13) -0.0110(16)
C11 0.032(2) 0.024(2) 0.042(2) 0.0003(18) 0.014(2) -0.0003(18)
O11 0.0176(13) 0.033(2) 0.0327(15) 0.0016(14) 0.0076(11) 0.0077(15)
C12 0.104(6) 0.030(2) 0.050(3) 0.010(2) 0.020(4) 0.019(3)
O12 0.0376(18) 0.038(2) 0.0251(14) -0.0044(13) 0.0095(14) -0.0041(15)
C13 0.0184(18) 0.0140(16) 0.0239(19) -0.0033(14) 0.0061(15) -0.0010(15)
O13 0.0311(16) 0.0221(14) 0.0339(16) -0.0033(13) 0.0020(14) 0.0054(13)
C15 0.023(2) 0.026(2) 0.031(2) 0.0055(17) -0.0022(17) 0.0011(17)
O15 0.032(2) 0.067(3) 0.074(3) 0.038(2) -0.003(2) 0.0005(19)
C14 0.0189(19) 0.0224(19) 0.0193(18) 0.0010(15) 0.0027(15) -0.0045(16)
O14 0.041(2) 0.040(2) 0.077(3) 0.024(2) 0.015(2) 0.0061(17)
C16 0.025(2) 0.033(2) 0.027(2) 0.0004(16) -0.0014(17) -0.0029(17)
O16 0.0265(19) 0.065(3) 0.076(3) 0.023(2) 0.0036(19) 0.0015(19)
C17 0.022(2) 0.031(2) 0.0172(18) -0.0036(16) -0.0010(16) -0.0044(18)
O17 0.090(4) 0.067(3) 0.041(2) -0.016(2) 0.012(2) -0.021(3)
C19 0.021(2) 0.039(2) 0.041(2) -0.0047(19) 0.0051(19) -0.0043(18)
O19 0.104(3) 0.0257(19) 0.0509(19) 0.0114(18) 0.043(2) 0.009(2)
C18 0.025(2) 0.027(2) 0.036(2) -0.0053(18) 0.0034(18) -0.0088(18)
O18 0.056(3) 0.077(3) 0.056(3) -0.017(2) -0.007(2) 0.003(2)
C20 0.023(2) 0.041(2) 0.049(3) 0.003(2) -0.003(2) 0.0017(19)
O20 0.127(4) 0.0231(17) 0.0304(18) -0.0015(14) 0.012(2) 0.003(2)
C21 0.023(2) 0.022(2) 0.0222(19) -0.0007(15) 0.0072(16) -0.0025(16)
O21 0.083(3) 0.075(3) 0.042(2) -0.004(2) 0.021(2) -0.027(3)
C23 0.0233(19) 0.0199(17) 0.026(2) -0.0019(15) 0.0020(16) -0.0046(16)
C22 0.031(2) 0.0201(18) 0.026(2) -0.0038(15) 0.0046(17) -0.0014(16)
O22 0.133(6) 0.084(4) 0.060(3) -0.029(3) -0.006(3) -0.047(4)
C25 0.023(2) 0.033(2) 0.029(2) 0.0059(18) 0.0017(17) 0.0082(17)
C24 0.025(2) 0.0197(18) 0.0252(19) 0.0043(15) 0.0054(16) 0.0018(16)
C26 0.026(2) 0.042(3) 0.033(2) 0.0051(19) 0.0048(19) 0.010(2)
C28 0.028(2) 0.037(2) 0.050(3) 0.014(2) 0.020(2) 0.013(2)
C27 0.026(2) 0.0208(19) 0.036(2) 0.0017(16) 0.0123(18) 0.0082(17)
C29 0.040(3) 0.050(3) 0.073(4) 0.003(3) 0.016(3) 0.002(3)
C30 0.035(3) 0.092(5) 0.053(3) -0.007(3) 0.012(3) -0.010(3)
C31 0.021(2) 0.0235(19) 0.0229(18) 0.0022(15) 0.0040(16) -0.0001(16)
C32 0.025(2) 0.029(2) 0.039(2) 0.0125(18) 0.0134(19) -0.0010(18)
C33 0.132(10) 0.080(6) 0.084(6) -0.019(5) -0.013(6) -0.032(6)
C34 0.033(3) 0.065(4) 0.052(3) -0.001(3) 0.001(2) -0.015(3)
C35 0.052(4) 0.120(7) 0.062(4) 0.026(5) 0.003(3) -0.001(5)
C36 0.025(2) 0.038(2) 0.044(3) 0.005(2) 0.007(2) -0.010(2)
C37 0.025(3) 0.067(4) 0.067(4) 0.017(3) 0.015(3) -0.003(3)
C38 0.036(3) 0.077(4) 0.068(4) 0.018(3) 0.031(3) 0.004(3)
C39 0.056(4) 0.079(4) 0.051(3) 0.026(3) 0.034(3) 0.019(3)
C40 0.043(3) 0.052(3) 0.039(3) 0.020(2) 0.019(2) 0.016(2)
C42 0.135(10) 0.160(14) 0.140(10) 0.047(10) 0.090(9) 0.063(11)
C43 0.103(7) 0.080(5) 0.106(7) 0.032(5) 0.063(6) 0.013(5)
C44 0.129(7) 0.036(3) 0.062(4) 0.004(3) 0.052(5) 0.017(4)
C45 0.179(14) 0.072(6) 0.105(8) -0.040(5) 0.052(9) -0.018(7)
C46 0.091(7) 0.35(3) 0.040(4) -0.017(8) 0.016(4) 0.032(11)
C47 0.054(4) 0.121(7) 0.043(3) -0.001(4) 0.010(3) -0.002(4)
C48 0.046(3) 0.058(3) 0.039(3) 0.003(2) 0.023(2) 0.003(2)
C49 0.054(4) 0.087(5) 0.044(3) 0.011(3) 0.019(3) 0.009(3)
C50 0.078(5) 0.062(4) 0.047(3) -0.017(3) 0.023(3) -0.016(4)
C51 0.151(10) 0.058(5) 0.079(6) -0.011(4) 0.063(6) 0.021(6)
C52 0.062(5) 0.123(9) 0.102(7) -0.063(7) -0.017(5) 0.029(6)
C53 0.054(3) 0.051(3) 0.029(2) 0.001(2) 0.004(2) -0.020(3)
C54 0.029(2) 0.042(3) 0.0220(19) -0.0058(18) 0.0036(17) -0.006(2)
C55 0.042(2) 0.055(3) 0.037(2) 0.010(3) 0.0009(19) -0.003(3)
C56 0.044(3) 0.095(6) 0.049(3) 0.021(4) -0.003(2) 0.005(4)
C41 0.029(12) 0.051(10) 0.028(9) 0.003(6) -0.001(9) -0.009(9)
C57 0.067(8) 0.059(7) 0.041(6) 0.025(5) -0.006(6) 0.021(6)
C58 0.088(12) 0.068(9) 0.046(7) -0.015(6) -0.002(7) 0.011(8)
C41A 0.022(10) 0.072(15) 0.033(9) -0.001(10) -0.003(8) -0.003(10)
C57A 0.073(11) 0.094(12) 0.047(8) 0.025(8) -0.004(7) 0.024(9)
C58A 0.032(7) 0.108(15) 0.058(9) -0.001(9) -0.012(6) -0.002(9)

loop_
_atom_type_symbol
_atom_type_description
_atom_type_scat_dispersion_real
_atom_type_scat_dispersion_imag
_atom_type_scat_source
C C 0.0181 0.0091 'International Tables Vol C Tables 4.2.6.8 and 6.1.1.4'
H H 0.0000 0.0000 'International Tables Vol C Tables 4.2.6.8 and 6.1.1.4'
F F 0.0727 0.0534 'International Tables Vol C Tables 4.2.6.8 and 6.1.1.4'
Ho Ho -14.9734 3.7046 'International Tables Vol C Tables 4.2.6.8 and 6.1.1.4'
N N 0.0311 0.0180 'International Tables Vol C Tables 4.2.6.8 and 6.1.1.4'
O O 0.0492 0.0322 'International Tables Vol C Tables 4.2.6.8 and 6.1.1.4'
S S 0.3331 0.5567 'International Tables Vol C Tables 4.2.6.8 and 6.1.1.4'

loop_
_geom_angle_atom_site_label_1
_geom_angle_atom_site_label_2
_geom_angle_atom_site_label_3
_geom_angle
O4 Ho1 O3 83.02(10)
O4 Ho1 O9 144.38(10)
O3 Ho1 O9 76.52(11)
O4 Ho1 O11 72.49(11)
O3 Ho1 O11 132.94(11)
O9 Ho1 O11 141.52(11)
O4 Ho1 O1 91.71(11)
O3 Ho1 O1 72.59(10)
O9 Ho1 O1 109.12(11)
O11 Ho1 O1 68.77(11)
O4 Ho1 O2 73.03(10)
O3 Ho1 O2 83.58(10)
O9 Ho1 O2 75.94(10)
O11 Ho1 O2 124.09(11)
O1 Ho1 O2 153.21(10)
O4 Ho1 O13 104.51(11)
O3 Ho1 O13 150.26(11)
O9 Ho1 O13 81.52(11)
O11 Ho1 O13 76.10(12)
O1 Ho1 O13 134.53(11)
O2 Ho1 O13 71.71(11)
O4 Ho1 O12 147.33(12)
O3 Ho1 O12 112.19(11)
O9 Ho1 O12 68.24(12)
O11 Ho1 O12 76.39(12)
O1 Ho1 O12 67.59(12)
O2 Ho1 O12 135.12(11)
O13 Ho1 O12 76.96(11)
O22 S1 O18 116.5(4)
O22 S1 O17 115.5(4)
O18 S1 O17 114.1(3)
O22 S1 C51 104.5(5)
O18 S1 C51 101.6(4)
O17 S1 C51 101.8(4)
C31 O1 Ho1 136.8(3)
O4 N1 C14 111.2(3)
O4 N1 C21 113.2(3)
C14 N1 C21 108.0(3)
O4 N1 C17 108.2(3)
C14 N1 C17 102.1(3)
C21 N1 C17 113.7(3)
C3 C1 H1A 109.5
C3 C1 H1B 109.5
H1A C1 H1B 109.5
C3 C1 H1C 109.5
H1A C1 H1C 109.5
H1B C1 H1C 109.5
O15 S2 O14 113.9(3)
O15 S2 O16 115.1(3)
O14 S2 O16 114.3(3)
O15 S2 C52 104.4(4)
O14 S2 C52 103.3(6)
O16 S2 C52 104.0(4)
C13 O2 Ho1 134.8(3)
O3 N2 C23 112.3(3)
O3 N2 C24 110.4(3)
C23 N2 C24 109.1(3)
O3 N2 C27 108.8(3)
C23 N2 C27 114.8(3)
C24 N2 C27 100.8(3)
C3 C2 H2A 109.5
C3 C2 H2B 109.5
H2A C2 H2B 109.5
C3 C2 H2C 109.5
H2A C2 H2C 109.5
H2B C2 H2C 109.5
O21 S3 O19 116.6(3)
O21 S3 O20 114.4(3)
O19 S3 O20 113.4(2)
O21 S3 C50 104.1(3)
O19 S3 C50 103.5(3)
O20 S3 C50 102.5(3)
N2 O3 Ho1 133.5(2)
C13 N3 C4 124.2(3)
C13 N3 H3 117.9
C4 N3 H3 117.9
C5 C3 C1 114.2(4)
C5 C3 C2 110.2(4)
C1 C3 C2 110.2(5)
C5 C3 H3A 107.3
C1 C3 H3A 107.3
C2 C3 H3A 107.3
N1 O4 Ho1 133.7(2)
C31 N4 C32 123.3(4)
C31 N4 H4 118.3
C32 N4 H4 118.3
C9 C4 C5 122.9(4)
C9 C4 N3 119.2(4)
C5 C4 N3 117.9(4)
C6 C5 C4 117.4(4)
C6 C5 C3 121.4(4)
C4 C5 C3 121.2(4)
C7 C6 C5 120.7(4)
C7 C6 H6 119.6
C5 C6 H6 119.6
C44 O6 C43 117.6(6)
C48 O7 C47 117.0(5)
C6 C7 C8 120.7(4)
C6 C7 H7 119.6
C8 C7 H7 119.6
C7 C8 C9 120.6(4)
C7 C8 H8 119.7
C9 C8 H8 119.7
C4 C9 C8 117.5(4)
C4 C9 C11 122.9(4)
C8 C9 C11 119.6(4)
C54 O9 Ho1 153.7(3)
C11 C10 H10A 109.5
C11 C10 H10B 109.5
H10A C10 H10B 109.5
C11 C10 H10C 109.5
H10A C10 H10C 109.5
H10B C10 H10C 109.5
C54 O10 C55 117.5(4)
C12 C11 C9 110.5(4)
C12 C11 C10 110.0(5)
C9 C11 C10 111.2(4)
C12 C11 H11 108.4
C9 C11 H11 108.4
C10 C11 H11 108.4
Ho1 O11 H2 128(4)
Ho1 O11 H11A 109.5
H2 O11 H11A 98.7
C11 C12 H12A 109.5
C11 C12 H12B 109.5
H12A C12 H12B 109.5
C11 C12 H12C 109.5
H12A C12 H12C 109.5
H12B C12 H12C 109.5
Ho1 O12 H9 124(4)
Ho1 O12 H12 109.5
H9 O12 H12 116.5
O2 C13 N3 123.1(4)
O2 C13 C14 124.5(3)
N3 C13 C14 112.4(3)
Ho1 O13 H1 120(4)
Ho1 O13 H13 109.5
H1 O13 H13 130.0
C14 C15 C16 101.1(4)
C14 C15 H15A 111.6
C16 C15 H15A 111.6
C14 C15 H15B 111.6
C16 C15 H15B 111.6
H15A C15 H15B 109.4
N1 C14 C13 113.5(3)
N1 C14 C15 103.0(3)
C13 C14 C15 117.2(3)
N1 C14 H14 107.6
C13 C14 H14 107.6
C15 C14 H14 107.6
C20 C16 C15 114.5(4)
C20 C16 C17 105.9(4)
C15 C16 C17 105.5(3)
C20 C16 H16 110.2
C15 C16 H16 110.2
C17 C16 H16 110.2
C18 C17 C16 106.0(4)
C18 C17 N1 114.4(3)
C16 C17 N1 104.8(3)
C18 C17 H17 110.4
C16 C17 H17 110.4
N1 C17 H17 110.4
C20 C19 C18 103.3(4)
C20 C19 H19A 111.1
C18 C19 H19A 111.1
C20 C19 H19B 111.1
C18 C19 H19B 111.1
H19A C19 H19B 109.1
C17 C18 C19 105.8(4)
C17 C18 H18A 110.6
C19 C18 H18A 110.6
C17 C18 H18B 110.6
C19 C18 H18B 110.6
H18A C18 H18B 108.7
C19 C20 C16 104.6(4)
C19 C20 H20A 110.8
C16 C20 H20A 110.8
C19 C20 H20B 110.8
C16 C20 H20B 110.8
H20A C20 H20B 108.9
N1 C21 C22 117.2(3)
N1 C21 H21A 108.0
C22 C21 H21A 108.0
N1 C21 H21B 108.0
C22 C21 H21B 108.0
H21A C21 H21B 107.2
N2 C23 C22 116.2(3)
N2 C23 H23A 108.2
C22 C23 H23A 108.2
N2 C23 H23B 108.2
C22 C23 H23B 108.2
H23A C23 H23B 107.4
C21 C22 C23 119.3(3)
C21 C22 H22A 107.5
C23 C22 H22A 107.5
C21 C22 H22B 107.5
C23 C22 H22B 107.5
H22A C22 H22B 107.0
C24 C25 C26 101.6(4)
C24 C25 H25A 111.4
C26 C25 H25A 111.4
C24 C25 H25B 111.4
C26 C25 H25B 111.4
H25A C25 H25B 109.3
C25 C24 C31 117.8(4)
C25 C24 N2 102.9(3)
C31 C24 N2 112.2(3)
C25 C24 H24 107.8
C31 C24 H24 107.8
N2 C24 H24 107.8
C30 C26 C25 117.3(5)
C30 C26 C27 106.3(4)
C25 C26 C27 106.2(4)
C30 C26 H26 108.9
C25 C26 H26 108.9
C27 C26 H26 108.9
C27 C28 C29 102.2(4)
C27 C28 H28A 111.3
C29 C28 H28A 111.3
C27 C28 H28B 111.3
C29 C28 H28B 111.3
H28A C28 H28B 109.2
C28 C27 C26 106.4(4)
C28 C27 N2 114.5(3)
C26 C27 N2 104.4(3)
C28 C27 H27 110.4
C26 C27 H27 110.4
N2 C27 H27 110.4
C30 C29 C28 103.7(5)
C30 C29 H29A 111.0
C28 C29 H29A 111.0
C30 C29 H29B 111.0
C28 C29 H29B 111.0
H29A C29 H29B 109.0
C29 C30 C26 106.7(5)
C29 C30 H30A 110.4
C26 C30 H30A 110.4
C29 C30 H30B 110.4
C26 C30 H30B 110.4
H30A C30 H30B 108.6
O1 C31 N4 123.0(4)
O1 C31 C24 124.0(4)
N4 C31 C24 113.0(4)
C40 C32 C36 122.5(5)
C40 C32 N4 117.9(4)
C36 C32 N4 119.5(4)
C34 C33 H33A 109.5
C34 C33 H33B 109.5
H33A C33 H33B 109.5
C34 C33 H33C 109.5
H33A C33 H33C 109.5
H33B C33 H33C 109.5
C33 C34 C35 111.6(7)
C33 C34 C36 111.7(7)
C35 C34 C36 113.7(6)
C33 C34 H34 106.4
C35 C34 H34 106.4
C36 C34 H34 106.4
C34 C35 H35A 109.5
C34 C35 H35B 109.5
H35A C35 H35B 109.5
C34 C35 H35C 109.5
H35A C35 H35C 109.5
H35B C35 H35C 109.5
C37 C36 C32 117.6(5)
C37 C36 C34 121.3(5)
C32 C36 C34 121.1(5)
C38 C37 C36 120.9(6)
C38 C37 H37 119.6
C36 C37 H37 119.6
C39 C38 C37 120.5(5)
C39 C38 H38 119.8
C37 C38 H38 119.8
C38 C39 C40 121.5(6)
C38 C39 H39 119.2
C40 C39 H39 119.2
C39 C40 C41A 122.5(14)
C39 C40 C32 117.0(5)
C41A C40 C32 119.9(13)
C39 C40 C41 121.9(10)
C32 C40 C41 120.6(10)
C43 C42 H42A 109.5
C43 C42 H42B 109.5
H42A C42 H42B 109.5
C43 C42 H42C 109.5
H42A C42 H42C 109.5
H42B C42 H42C 109.5
C42 C43 O6 107.6(10)
C42 C43 H43A 110.2
O6 C43 H43A 110.2
C42 C43 H43B 110.2
O6 C43 H43B 110.2
H43A C43 H43B 108.5
O5 C44 O6 122.4(10)
O5 C44 C45 125.2(10)
O6 C44 C45 112.3(7)
C44 C45 H45A 109.5
C44 C45 H45B 109.5
H45A C45 H45B 109.5
C44 C45 H45C 109.5
H45A C45 H45C 109.5
H45B C45 H45C 109.5
C47 C46 H46A 109.5
C47 C46 H46B 109.5
H46A C46 H46B 109.5
C47 C46 H46C 109.5
H46A C46 H46C 109.5
H46B C46 H46C 109.5
O7 C47 C46 105.4(7)
O7 C47 H47A 110.7
C46 C47 H47A 110.7
O7 C47 H47B 110.7
C46 C47 H47B 110.7
H47A C47 H47B 108.8
O8 C48 O7 123.1(6)
O8 C48 C49 124.6(5)
O7 C48 C49 112.3(5)
C48 C49 H49A 109.5
C48 C49 H49B 109.5
H49A C49 H49B 109.5
C48 C49 H49C 109.5
H49A C49 H49C 109.5
H49B C49 H49C 109.5
F3 C50 F1 109.4(8)
F3 C50 F2 108.1(6)
F1 C50 F2 106.5(6)
F3 C50 S3 111.7(5)
F1 C50 S3 110.8(5)
F2 C50 S3 110.2(6)
F7 C51 F8 107.0(9)
F7 C51 F9 107.2(11)
F8 C51 F9 107.9(7)
F7 C51 S1 112.2(5)
F8 C51 S1 110.2(9)
F9 C51 S1 112.0(8)
F5 C52 F4 109.3(12)
F5 C52 F6 107.3(10)
F4 C52 F6 108.8(9)
F5 C52 S2 113.0(7)
F4 C52 S2 111.4(7)
F6 C52 S2 106.9(10)
C54 C53 H53A 109.5
C54 C53 H53B 109.5
H53A C53 H53B 109.5
C54 C53 H53C 109.5
H53A C53 H53C 109.5
H53B C53 H53C 109.5
O9 C54 O10 121.8(5)
O9 C54 C53 124.6(4)
O10 C54 C53 113.6(4)
O10 C55 C56 108.7(5)
O10 C55 H55A 109.9
C56 C55 H55A 109.9
O10 C55 H55B 109.9
C56 C55 H55B 109.9
H55A C55 H55B 108.3
C55 C56 H56A 109.5
C55 C56 H56B 109.5
H56A C56 H56B 109.5
C55 C56 H56C 109.5
H56A C56 H56C 109.5
H56B C56 H56C 109.5
C58 C41 C57 112(2)
C58 C41 C40 112.8(15)
C57 C41 C40 103.4(11)
C58 C41 H41 109.4
C57 C41 H41 109.4
C40 C41 H41 109.4
C41 C57 H57A 109.5
C41 C57 H57B 109.5
H57A C57 H57B 109.5
C41 C57 H57C 109.5
H57A C57 H57C 109.5
H57B C57 H57C 109.5
C41 C58 H58A 109.5
C41 C58 H58B 109.5
H58A C58 H58B 109.5
C41 C58 H58C 109.5
H58A C58 H58C 109.5
H58B C58 H58C 109.5
C40 C41A C58A 108(2)
C40 C41A C57A 116(2)
C58A C41A C57A 111(2)
C40 C41A H41A 106.9
C58A C41A H41A 106.9
C57A C41A H41A 106.9
C41A C57A H57D 109.5
C41A C57A H57E 109.5
H57D C57A H57E 109.5
C41A C57A H57F 109.5
H57D C57A H57F 109.5
H57E C57A H57F 109.5
C41A C58A H58D 109.5
C41A C58A H58E 109.5
H58D C58A H58E 109.5
C41A C58A H58F 109.5
H58D C58A H58F 109.5
H58E C58A H58F 109.5

loop_
_geom_bond_atom_site_label_1
_geom_bond_atom_site_label_2
_geom_bond_distance
Ho1 O4 2.239(3)
Ho1 O3 2.247(3)
Ho1 O9 2.372(3)
Ho1 O11 2.378(3)
Ho1 O1 2.380(3)
Ho1 O2 2.396(3)
Ho1 O13 2.405(3)
Ho1 O12 2.432(3)
S1 O22 1.422(5)
S1 O18 1.430(6)
S1 O17 1.431(5)
S1 C51 1.831(12)
F1 C50 1.322(9)
O1 C31 1.229(5)
N1 O4 1.390(4)
N1 C14 1.503(5)
N1 C21 1.508(5)
N1 C17 1.558(5)
C1 C3 1.525(7)
C1 H1A 0.9800
C1 H1B 0.9800
C1 H1C 0.9800
S2 O15 1.428(4)
S2 O14 1.428(4)
S2 O16 1.445(4)
S2 C52 1.784(9)
F2 C50 1.334(9)
O2 C13 1.238(5)
N2 O3 1.384(4)
N2 C23 1.511(5)
N2 C24 1.519(5)
N2 C27 1.555(5)
C2 C3 1.535(8)
C2 H2A 0.9800
C2 H2B 0.9800
C2 H2C 0.9800
S3 O21 1.428(5)
S3 O19 1.435(4)
S3 O20 1.449(4)
S3 C50 1.825(8)
F3 C50 1.311(10)
N3 C13 1.322(5)
N3 C4 1.444(5)
N3 H3 0.8800
C3 C5 1.519(6)
C3 H3A 1.0000
F4 C52 1.347(14)
N4 C31 1.339(6)
N4 C32 1.434(6)
N4 H4 0.8800
C4 C9 1.395(6)
C4 C5 1.401(6)
C5 C6 1.399(7)
O5 C44 1.198(8)
F5 C52 1.281(12)
C6 C7 1.378(8)
C6 H6 0.9500
F6 C52 1.405(18)
O6 C44 1.307(12)
O6 C43 1.485(14)
O7 C48 1.324(7)
O7 C47 1.460(9)
F7 C51 1.311(13)
C7 C8 1.390(7)
C7 H7 0.9500
C8 C9 1.397(7)
C8 H8 0.9500
O8 C48 1.209(7)
F8 C51 1.335(12)
C9 C11 1.524(6)
O9 C54 1.229(6)
F9 C51 1.344(11)
C10 C11 1.527(7)
C10 H10A 0.9800
C10 H10B 0.9800
C10 H10C 0.9800
O10 C54 1.315(6)
O10 C55 1.458(7)
C11 C12 1.520(8)
C11 H11 1.0000
O11 H2 0.72(6)
O11 H11A 0.93(6)
C12 H12A 0.9800
C12 H12B 0.9800
C12 H12C 0.9800
O12 H9 0.73(7)
O12 H12 0.91(8)
C13 C14 1.524(6)
O13 H1 0.94(7)
O13 H13 0.89(3)
C15 C14 1.525(6)
C15 C16 1.546(7)
C15 H15A 0.9900
C15 H15B 0.9900
C14 H14 1.0000
C16 C20 1.540(7)
C16 C17 1.558(6)
C16 H16 1.0000
C17 C18 1.522(6)
C17 H17 1.0000
C19 C20 1.528(8)
C19 C18 1.533(7)
C19 H19A 0.9900
C19 H19B 0.9900
C18 H18A 0.9900
C18 H18B 0.9900
C20 H20A 0.9900
C20 H20B 0.9900
C21 C22 1.514(6)
C21 H21A 0.9900
C21 H21B 0.9900
C23 C22 1.519(6)
C23 H23A 0.9900
C23 H23B 0.9900
C22 H22A 0.9900
C22 H22B 0.9900
C25 C24 1.510(6)
C25 C26 1.543(6)
C25 H25A 0.9900
C25 H25B 0.9900
C24 C31 1.516(6)
C24 H24 1.0000
C26 C30 1.494(8)
C26 C27 1.552(6)
C26 H26 1.0000
C28 C27 1.517(6)
C28 C29 1.603(9)
C28 H28A 0.9900
C28 H28B 0.9900
C27 H27 1.0000
C29 C30 1.450(10)
C29 H29A 0.9900
C29 H29B 0.9900
C30 H30A 0.9900
C30 H30B 0.9900
C32 C40 1.399(7)
C32 C36 1.405(7)
C33 C34 1.518(13)
C33 H33A 0.9800
C33 H33B 0.9800
C33 H33C 0.9800
C34 C35 1.535(10)
C34 C36 1.537(8)
C34 H34 1.0000
C35 H35A 0.9800
C35 H35B 0.9800
C35 H35C 0.9800
C36 C37 1.393(8)
C37 C38 1.379(10)
C37 H37 0.9500
C38 C39 1.372(10)
C38 H38 0.9500
C39 C40 1.398(8)
C39 H39 0.9500
C40 C41A 1.40(3)
C40 C41 1.66(3)
C42 C43 1.475(16)
C42 H42A 0.9800
C42 H42B 0.9800
C42 H42C 0.9800
C43 H43A 0.9900
C43 H43B 0.9900
C44 C45 1.484(16)
C45 H45A 0.9800
C45 H45B 0.9800
C45 H45C 0.9800
C46 C47 1.493(11)
C46 H46A 0.9800
C46 H46B 0.9800
C46 H46C 0.9800
C47 H47A 0.9900
C47 H47B 0.9900
C48 C49 1.487(9)
C49 H49A 0.9800
C49 H49B 0.9800
C49 H49C 0.9800
C53 C54 1.485(7)
C53 H53A 0.9800
C53 H53B 0.9800
C53 H53C 0.9800
C55 C56 1.485(8)
C55 H55A 0.9900
C55 H55B 0.9900
C56 H56A 0.9800
C56 H56B 0.9800
C56 H56C 0.9800
C41 C58 1.52(2)
C41 C57 1.53(2)
C41 H41 1.0000
C57 H57A 0.9800
C57 H57B 0.9800
C57 H57C 0.9800
C58 H58A 0.9800
C58 H58B 0.9800
C58 H58C 0.9800
C41A C58A 1.48(3)
C41A C57A 1.52(4)
C41A H41A 1.0000
C57A H57D 0.9800
C57A H57E 0.9800
C57A H57F 0.9800
C58A H58D 0.9800
C58A H58E 0.9800
C58A H58F 0.9800
